data_7130104
loop_
_publ_author_name
'Prieto, Liher'
'Rodr\'iguez, Ver\'onica'
'Vicario, Jose L.'
'Reyes, Efraim'
'Hornillos, Valent\'in'

_publ_section_title
;
 Enantioselective transannular reactions by palladium-catalysed conjugate
 addition of aryl boronic acids
;
_journal_name_full 'Chemical Communications'
_journal_paper_doi 10.1039/D2CC01642G
_journal_year 2022
_chemical_absolute_configuration ad
_chemical_formula_moiety 'C20 H20 O2'
_chemical_formula_sum 'C20 H20 O2'
_chemical_formula_weight 292.36
_space_group_IT_number 19
_space_group_name_Hall 'P 2ac 2ab'
_space_group_name_H-M_alt 'P 21 21 21'
_symmetry_cell_setting orthorhombic
_symmetry_Int_Tables_number 19
_symmetry_space_group_name_Hall 'P 2ac 2ab'
_symmetry_space_group_name_H-M 'P 21 21 21'
_atom_sites_solution_hydrogens geom
_atom_sites_solution_primary direct
_audit_creation_date 2022-01-18T22:01:41-00:00
_audit_creation_method 'WinGX routine CIF_UPDATE'
_audit_update_record
;
2022-01-28 deposited with the CCDC.	2022-05-10 downloaded from the CCDC.
;
_cell_angle_alpha 90
_cell_angle_beta 90
_cell_angle_gamma 90
_cell_formula_units_Z 4
_cell_length_a 5.82822(4)
_cell_length_b 13.81370(9)
_cell_length_c 18.94391(13)
_cell_measurement_reflns_used 16736
_cell_measurement_temperature 150.99(13)
_cell_measurement_theta_max 72.547
_cell_measurement_theta_min 3.923
_cell_volume 1525.161(18)
_computing_cell_refinement 'CrysAlisPro 1.171.41.93a (Rigaku OD, 2020)'
_computing_data_collection 'CrysAlisPro 1.171.41.93a (Rigaku OD, 2020)'
_computing_data_reduction 'CrysAlisPro 1.171.41.93a (Rigaku OD, 2020)'
_computing_molecular_graphics 'Olex2 (Dolomanov et al., 2009)'
_computing_publication_material 'Olex2 (Dolomanov et al., 2009)'
_computing_structure_refinement 'ShelXL (Sheldrick, 2015)'
_computing_structure_solution 'ShelXS (Sheldrick, 2008)'
_diffrn_ambient_temperature 150.99(13)
_diffrn_detector 'CCD plate'
_diffrn_detector_area_resol_mean 5.2012
_diffrn_detector_type Atlas
_diffrn_measured_fraction_theta_full 1
_diffrn_measured_fraction_theta_max 0.998
_diffrn_measurement_details
;
List of Runs (angles in degrees, time in seconds):

  # Type    Start    End  Width  t~exp~   \w     \q     \k     \f   Frames
#--------------------------------------------------------------------------
  1  \w    -69.00  41.00   1.00    1.00    --  -37.50  38.00-150.00  110
  2  \w   -124.00 -80.00   1.00    1.00    --  -37.50 -99.00 -60.00   44
  3  \w    -63.00   5.00   1.00    1.00    --  -37.50  38.00   0.00   68
  4  \w    -99.00  -9.00   1.00    1.00    --  -37.50 -38.00  30.00   90
  5  \w    -91.00 -39.00   1.00    1.00    --  -37.50 -38.00 -90.00   52
  6  \w   -116.00 -19.00   1.00    1.00    --  -37.50 -38.00-150.00   97
  7  \w     81.00 108.00   1.00    1.00    --   37.50 125.00  30.00   27
  8  \w     38.00  65.00   1.00    1.00    --   37.50  57.00 -30.00   27
  9  \w     45.00  77.00   1.00    1.00    --  110.55 -45.00-150.00   32
 10  \w     25.00  76.00   1.00    1.00    --  110.55-111.00 150.00   51
 11  \w     29.00  75.00   1.00    1.00    --  110.55 -45.00  90.00   46
 12  \w     36.00  64.00   1.00    1.00    --  110.55 -30.00 -30.00   28
 13  \w    123.00 157.00   1.00    1.00    --  110.55  61.00-120.00   34
 14  \w     82.00 108.00   1.00    1.00    --  110.55 -94.00 -30.00   26
 15  \w     64.00 149.00   1.00    1.00    --  110.55   0.00-150.00   85
 16  \w     71.00  98.00   1.00    1.00    --  110.55  77.00-120.00   27
 17  \w    115.00 149.00   1.00    1.00    --  110.55  61.00-150.00   34
 18  \w     38.00  63.00   1.00    1.00    --  110.55 -45.00  60.00   25
 19  \w     74.00 105.00   1.00    1.00    --  110.55  61.00-150.00   31
 20  \w     34.00  61.00   1.00    1.00    --  110.55 -30.00 -60.00   27
 21  \w     39.00  77.00   1.00    1.00    --  110.55 -45.00-120.00   38
 22  \w     76.00 101.00   1.00    1.00    --  110.55  61.00 -90.00   25
 23  \w     76.00 147.00   1.00    1.00    --  110.55  61.00  90.00   71
 24  \w    100.00 127.00   1.00    1.00    --  110.55  77.00 -90.00   27
 25  \w     40.00  67.00   1.00    1.00    --  110.55 -30.00-180.00   27
 26  \w     78.00 105.00   1.00    1.00    --  110.55  61.00-120.00   27
 27  \w     76.00 103.00   1.00    1.00    --  110.55  45.00 -90.00   27
 28  \w     74.00 153.00   1.00    1.00    --  110.55  61.00 -60.00   79
 29  \w     72.00  99.00   1.00    1.00    --  110.55  77.00 -90.00   27
 30  \w     29.00 148.00   1.00    1.00    --  110.55 -61.00 -60.00  119
 31  \w     28.00  55.00   1.00    1.00    --  110.55   0.00-150.00   27
 32  \w     66.00  93.00   1.00    1.00    --  110.55  30.00 -90.00   27
 33  \w     80.00 105.00   1.00    1.00    --  110.55  30.00 -60.00   25
 34  \w     67.00  92.00   1.00    1.00    --  110.55  30.00 -30.00   25
 35  \w    120.00 155.00   1.00    1.00    --  110.55  30.00 -30.00   35
 36  \w     72.00  99.00   1.00    1.00    --  110.55  36.00 -48.46   27
 37  \w    -94.00 -26.00   1.00    1.00    --  -37.50 125.00-180.00   68
 38  \w    -38.00  26.00   1.00    1.00    --   37.50 -77.00-150.00   64
 39  \w      5.00  99.00   1.00    1.00    --   37.50-125.00  60.00   94
 40  \w     45.00  77.00   1.00    1.00    --  110.55 -45.00 120.00   32
 41  \w     60.00 101.00   1.00    1.00    --  110.55 -94.00  60.00   41
 42  \w     63.00 110.00   1.00    1.00    --  110.55-111.00-180.00   47
 43  \w     53.00  80.00   1.00    1.00    --  110.55-111.00 -90.00   27
 44  \w     55.00 112.00   1.00    1.00    --  110.55-111.00 -30.00   57
 45  \w     51.00 109.00   1.00    1.00    --  110.55 -94.00-150.00   58
 46  \w   -129.00   2.00   1.00    1.00    --  -37.50 -77.00   0.00  131
 47  \w   -129.00   2.00   1.00    1.00    --  -37.50 -77.00-180.00  131
 48  \w   -100.00  -2.00   1.00    1.00    --  -37.50 125.00  30.00   98
 49  \w   -121.00 -73.00   1.00    1.00    --  -37.50-125.00 120.00   48
 50  \w     -2.00  99.00   1.00    1.00    --   37.50  77.00 150.00  101
 51  \w     73.00 121.00   1.00    1.00    --   37.50 125.00-180.00   48
 52  \w   -126.00 -79.00   1.00    1.00    --  -37.50 -99.00  90.00   47
 53  \w   -129.00   2.00   1.00    1.00    --  -37.50 -77.00 120.00  131
 54  \w   -129.00   2.00   1.00    1.00    --  -37.50 -77.00-120.00  131
 55  \w   -122.00   0.00   1.00    1.00    --  -37.50 -38.00   0.00  122
 56  \w    -77.00  54.00   1.00    1.00    --  -37.50  77.00 -30.00  131
 57  \w   -122.00  -1.00   1.00    1.00    --  -37.50 -56.00  22.00  121
 58  \w   -122.00   0.00   1.00    1.00    --  -37.50 -38.00 120.00  122
 59  \w   -122.00  -1.00   1.00    1.00    --  -37.50 -57.00   0.00  121
 60  \w   -126.00  46.00   1.00    1.00    --  -37.50 -19.00-150.00  172
 61  \w   -100.00  -2.00   1.00    1.00    --  -37.50 125.00-150.00   98
 62  \w    -71.00  47.00   1.00    1.00    --  -37.50  38.00 -60.00  118
 63  \w   -122.00  -1.00   1.00    1.00    --  -37.50 -57.00 120.00  121
 64  \w   -122.00   0.00   1.00    1.00    --  -37.50 -38.00-180.00  122
 65  \w   -126.00 -79.00   1.00    1.00    --  -37.50 -99.00  60.00   47
 66  \w     -2.00 129.00   1.00    1.00    --   37.50  77.00  30.00  131
 67  \w    -58.00 133.00   1.00    1.00    --   37.50   0.00-180.00  191
 68  \w      1.00 122.00   1.00    1.00    --   37.50  57.00  30.00  121
;
_diffrn_measurement_device 'four-circle\k-geometry diffractometer'
_diffrn_measurement_device_type 'Agilent SuperNova'
_diffrn_measurement_method '\w scans'
_diffrn_orient_matrix_type 'CrysAlisPro convention (1999,Acta A55,543-557)'
_diffrn_orient_matrix_UB_11 0.0319057
_diffrn_orient_matrix_UB_12 0.0457356
_diffrn_orient_matrix_UB_13 0.0735425
_diffrn_orient_matrix_UB_21 -0.0621706
_diffrn_orient_matrix_UB_22 0.1000019
_diffrn_orient_matrix_UB_23 -0.0305142
_diffrn_orient_matrix_UB_31 -0.2548195
_diffrn_orient_matrix_UB_32 -0.0186723
_diffrn_orient_matrix_UB_33 0.0166457
_diffrn_radiation_monochromator 'Multilayer optics'
_diffrn_radiation_probe x-ray
_diffrn_radiation_type CuK\a
_diffrn_radiation_wavelength 1.54184
_diffrn_reflns_av_R_equivalents 0.0417
_diffrn_reflns_av_unetI/netI 0.0519
_diffrn_reflns_Laue_measured_fraction_full 1
_diffrn_reflns_Laue_measured_fraction_max 0.998
_diffrn_reflns_limit_h_max 5
_diffrn_reflns_limit_h_min -7
_diffrn_reflns_limit_k_max 16
_diffrn_reflns_limit_k_min -16
_diffrn_reflns_limit_l_max 22
_diffrn_reflns_limit_l_min -22
_diffrn_reflns_number 27285
_diffrn_reflns_point_group_measured_fraction_full 1
_diffrn_reflns_point_group_measured_fraction_max 0.998
_diffrn_reflns_theta_full 67.684
_diffrn_reflns_theta_max 68.996
_diffrn_reflns_theta_min 3.961
_diffrn_source 'micro-focus sealed X-ray tube'
_diffrn_source_current 0.8
_diffrn_source_power 0.04
_diffrn_source_type 'SuperNova (Cu) X-ray Source'
_diffrn_source_voltage 50
_exptl_absorpt_coefficient_mu 0.635
_exptl_absorpt_correction_T_max 0.965
_exptl_absorpt_correction_T_min 0.904
_exptl_absorpt_correction_type analytical
_exptl_absorpt_process_details
;
        CrysAlisPro 1.171.41.93a (Rigaku Oxford Diffraction, 2020)
Analytical numeric absorption correction using a multifaceted crystal
        model based on expressions derived by R.C. Clark & J.S. Reid.
        (Clark, R. C. & Reid, J. S. (1995). Acta Cryst. A51, 887-897)
        Empirical absorption correction using spherical harmonics,
        implemented in SCALE3 ABSPACK scaling algorithm.
;
_exptl_crystal_colour colourless
_exptl_crystal_density_diffrn 1.273
_exptl_crystal_description plate
_exptl_crystal_F_000 624
_exptl_crystal_size_max 0.244
_exptl_crystal_size_mid 0.079
_exptl_crystal_size_min 0.062
_refine_diff_density_max 0.146
_refine_diff_density_min -0.193
_refine_diff_density_rms 0.04
_refine_ls_abs_structure_details
;
  Flack x determined using 1414 quotients [(I+)-(I-)]/[(I+)+(I-)]
 (Parsons, Flack and Wagner, Acta Cryst. B69 (2013) 249-259).
 The Friedel pair coverage of the experiment is almost complete 
 (100%). Analysis of the absolute structure using likelihood methods
 (Hooft, Straver & Spek, 2008) was performed using PLATON
 (Spek, 2009). The resulting value was y=-0.06(8)
;
_refine_ls_abs_structure_Flack 0.10(10)
_refine_ls_extinction_method none
_refine_ls_goodness_of_fit_ref 1.059
_refine_ls_hydrogen_treatment constr
_refine_ls_matrix_type full
_refine_ls_number_parameters 200
_refine_ls_number_reflns 2818
_refine_ls_number_restraints 0
_refine_ls_restrained_S_all 1.059
_refine_ls_R_factor_all 0.038
_refine_ls_R_factor_gt 0.0358
_refine_ls_shift/su_max 0
_refine_ls_shift/su_mean 0
_refine_ls_structure_factor_coef Fsqd
_refine_ls_weighting_details 'w=1/[\s^2^(Fo^2^)+(0.0591P)^2^+0.2760P] where P=(Fo^2^+2Fc^2^)/3'
_refine_ls_weighting_scheme calc
_refine_ls_wR_factor_gt 0.0934
_refine_ls_wR_factor_ref 0.0957
_reflns_Friedel_coverage 0.701
_reflns_Friedel_fraction_full 1
_reflns_Friedel_fraction_max 0.997
_reflns_number_gt 2695
_reflns_number_total 2818
_reflns_threshold_expression 'I > 2\s(I)'
_cod_data_source_file d2cc01642g2.cif
_cod_data_source_block a20210346_iiq
_cod_original_cell_volume 1525.159(19)
_cod_database_code 7130104

loop_
_symmetry_equiv_pos_as_xyz
'x, y, z'
'-x+1/2, -y, z+1/2'
'x+1/2, -y+1/2, -z'
'-x, y+1/2, -z+1/2'

loop_
_atom_site_label
_atom_site_type_symbol
_atom_site_fract_x
_atom_site_fract_y
_atom_site_fract_z
_atom_site_U_iso_or_equiv
_atom_site_adp_type
_atom_site_occupancy
_atom_site_site_symmetry_order
_atom_site_calc_flag
_atom_site_refinement_flags_posn
_atom_site_refinement_flags_adp
_atom_site_refinement_flags_occupancy
_atom_site_disorder_assembly
_atom_site_disorder_group
O1 O 0.1746(2) 0.42739(10) 0.86054(8) 0.0195(3) Uani 1 1 d . . . . .
C2 C -0.0211(3) 0.39505(14) 0.86180(10) 0.0133(4) Uani 1 1 d . . . . .
O12 O -0.5141(3) 0.48812(12) 0.75572(9) 0.0256(4) Uani 1 1 d . . . . .
H12 H -0.607562 0.464879 0.784927 0.038 Uiso 1 1 calc GR . . . .
C15 C -0.0650(4) 0.59600(14) 0.92139(11) 0.0182(4) Uani 1 1 d . . . . .
C17 C -0.1204(4) 0.10384(15) 0.92973(11) 0.0217(5) Uani 1 1 d . . . . .
H17 H -0.144106 0.040169 0.947222 0.026 Uiso 1 1 calc R . . . .
C9 C -0.2686(4) 0.14161(14) 0.87950(11) 0.0191(4) Uani 1 1 d . . . . .
H9 H -0.390183 0.10255 0.862073 0.023 Uiso 1 1 calc R . . . .
C7 C -0.2920(3) 0.44609(15) 0.76688(11) 0.0172(4) Uani 1 1 d . . . . .
C5 C -0.2428(4) 0.23594(14) 0.85395(10) 0.0154(4) Uani 1 1 d . . . . .
C10 C -0.3996(4) 0.26992(15) 0.79520(11) 0.0200(5) Uani 1 1 d . . . . .
H10A H -0.535262 0.301632 0.816542 0.024 Uiso 1 1 calc R . . . .
H10B H -0.454632 0.212606 0.768782 0.024 Uiso 1 1 calc R . . . .
C3 C -0.0622(4) 0.29175(14) 0.88127(10) 0.0134(4) Uani 1 1 d . . . . .
C18 C 0.1443(4) 0.64397(16) 0.92678(12) 0.0235(5) Uani 1 1 d . . . . .
H18 H 0.223108 0.662598 0.885032 0.028 Uiso 1 1 calc R . . . .
C16 C -0.0626(4) 0.59511(15) 0.78200(12) 0.0230(5) Uani 1 1 d . . . . .
H16A H -0.121085 0.658063 0.764671 0.028 Uiso 1 1 calc R . . . .
H16B H 0.105649 0.599981 0.788146 0.028 Uiso 1 1 calc R . . . .
C11 C 0.0615(4) 0.15827(15) 0.95450(12) 0.0217(5) Uani 1 1 d . . . . .
H11 H 0.16512 0.131685 0.988003 0.026 Uiso 1 1 calc R . . . .
C4 C -0.2264(4) 0.45814(14) 0.84595(10) 0.0143(4) Uani 1 1 d . . . . .
H4 H -0.358545 0.439313 0.876702 0.017 Uiso 1 1 calc R . . . .
C19 C -0.1746(4) 0.57117(15) 0.98436(12) 0.0244(5) Uani 1 1 d . . . . .
H19 H -0.319424 0.539768 0.982269 0.029 Uiso 1 1 calc R . . . .
C21 C -0.0796(5) 0.59068(16) 1.04950(13) 0.0331(6) Uani 1 1 d . . . . .
H21 H -0.157441 0.571815 1.091363 0.04 Uiso 1 1 calc R . . . .
C13 C -0.2883(4) 0.34080(15) 0.74275(11) 0.0214(5) Uani 1 1 d . . . . .
H13A H -0.126955 0.321033 0.73496 0.026 Uiso 1 1 calc R . . . .
H13B H -0.369216 0.335896 0.696947 0.026 Uiso 1 1 calc R . . . .
C6 C 0.0914(4) 0.25190(15) 0.93005(10) 0.0177(4) Uani 1 1 d . . . . .
H6 H 0.217222 0.289361 0.946514 0.021 Uiso 1 1 calc R . . . .
C8 C -0.1793(4) 0.56773(14) 0.85263(11) 0.0178(4) Uani 1 1 d . . . . .
H8 H -0.332651 0.600191 0.852459 0.021 Uiso 1 1 calc R . . . .
C22 C 0.1292(5) 0.63781(17) 1.05369(14) 0.0324(6) Uani 1 1 d . . . . .
H22 H 0.195982 0.651304 1.098369 0.039 Uiso 1 1 calc R . . . .
C14 C -0.1227(4) 0.51350(16) 0.72952(11) 0.0219(5) Uani 1 1 d . . . . .
H14A H -0.193075 0.540865 0.686353 0.026 Uiso 1 1 calc R . . . .
H14B H 0.017452 0.477548 0.715913 0.026 Uiso 1 1 calc R . . . .
C20 C 0.2402(4) 0.66513(17) 0.99236(14) 0.0301(5) Uani 1 1 d . . . . .
H20 H 0.382453 0.698493 0.994933 0.036 Uiso 1 1 calc R . . . .

loop_
_atom_site_aniso_label
_atom_site_aniso_U_11
_atom_site_aniso_U_22
_atom_site_aniso_U_33
_atom_site_aniso_U_23
_atom_site_aniso_U_13
_atom_site_aniso_U_12
O1 0.0113(7) 0.0213(7) 0.0259(8) 0.0028(6) 0.0021(6) -0.0024(6)
C2 0.0109(10) 0.0172(9) 0.0117(9) -0.0002(7) 0.0015(8) 0.0009(7)
O12 0.0117(8) 0.0345(9) 0.0307(9) 0.0154(7) -0.0006(6) 0.0038(6)
C15 0.0177(11) 0.0100(8) 0.0267(11) 0.0038(8) 0.0051(9) 0.0032(8)
C17 0.0292(13) 0.0150(9) 0.0210(10) 0.0033(8) -0.0006(9) 0.0010(9)
C9 0.0199(11) 0.0156(10) 0.0219(10) -0.0030(8) -0.0009(9) -0.0018(9)
C7 0.0106(11) 0.0243(10) 0.0167(10) 0.0069(8) -0.0013(8) 0.0002(8)
C5 0.0134(10) 0.0179(9) 0.0149(9) -0.0011(8) 0.0015(9) 0.0000(8)
C10 0.0161(11) 0.0230(10) 0.0210(10) -0.0016(9) -0.0053(9) -0.0013(9)
C3 0.0112(10) 0.0148(9) 0.0143(9) 0.0003(7) 0.0016(8) 0.0007(8)
C18 0.0193(12) 0.0196(10) 0.0316(12) 0.0027(9) 0.0048(10) -0.0010(9)
C16 0.0203(11) 0.0222(10) 0.0265(11) 0.0122(9) 0.0064(9) -0.0021(9)
C11 0.0259(12) 0.0192(10) 0.0200(10) 0.0028(8) -0.0048(9) 0.0045(9)
C4 0.0093(10) 0.0172(9) 0.0165(9) 0.0045(7) 0.0024(8) 0.0002(7)
C19 0.0288(12) 0.0157(10) 0.0288(11) -0.0009(9) 0.0094(10) -0.0047(9)
C21 0.0495(17) 0.0218(11) 0.0282(12) -0.0015(9) 0.0088(12) -0.0035(12)
C13 0.0207(12) 0.0279(11) 0.0155(10) 0.0005(8) -0.0039(9) 0.0008(9)
C6 0.0179(11) 0.0182(10) 0.0169(9) 0.0004(7) -0.0035(8) 0.0009(8)
C8 0.0139(10) 0.0147(9) 0.0248(10) 0.0075(8) 0.0042(9) 0.0012(8)
C22 0.0450(17) 0.0220(11) 0.0303(12) -0.0049(10) -0.0060(12) 0.0039(11)
C14 0.0153(12) 0.0317(11) 0.0187(10) 0.0114(9) 0.0044(8) -0.0013(9)
C20 0.0237(13) 0.0224(11) 0.0441(14) -0.0057(10) -0.0041(11) 0.0003(10)

loop_
_atom_type_symbol
_atom_type_description
_atom_type_scat_dispersion_real
_atom_type_scat_dispersion_imag
_atom_type_scat_source
C C 0.0181 0.0091 'International Tables Vol C Tables 4.2.6.8 and 6.1.1.4'
H H 0 0 'International Tables Vol C Tables 4.2.6.8 and 6.1.1.4'
O O 0.0492 0.0322 'International Tables Vol C Tables 4.2.6.8 and 6.1.1.4'

loop_
_exptl_crystal_face_index_h
_exptl_crystal_face_index_k
_exptl_crystal_face_index_l
_exptl_crystal_face_perp_dist
-2 -1 1 0.1068
0 -2 -5 0.041
3 0 -5 0.1252
0 1 2 0.0345
-4 0 1 0.1022
0 -7 8 0.0301
4 -1 0 0.1324
0 7 -8 0.0317

loop_
_geom_angle_atom_site_label_1
_geom_angle_atom_site_label_2
_geom_angle_atom_site_label_3
_geom_angle
_geom_angle_site_symmetry_1
_geom_angle_site_symmetry_3
_geom_angle_publ_flag
O1 C2 C3 120.18(18) . . ?
O1 C2 C4 121.56(17) . . ?
C3 C2 C4 118.23(17) . . ?
C7 O12 H12 109.5 . . ?
C18 C15 C19 117.1(2) . . ?
C18 C15 C8 124.8(2) . . ?
C19 C15 C8 118.1(2) . . ?
C9 C17 H17 119.8 . . ?
C11 C17 H17 119.8 . . ?
C11 C17 C9 120.40(19) . . ?
C17 C9 H9 119.3 . . ?
C17 C9 C5 121.4(2) . . ?
C5 C9 H9 119.3 . . ?
O12 C7 C4 108.69(17) . . ?
O12 C7 C13 110.77(17) . . ?
O12 C7 C14 105.52(16) . . ?
C13 C7 C4 112.80(16) . . ?
C13 C7 C14 115.63(18) . . ?
C14 C7 C4 102.83(16) . . ?
C9 C5 C10 118.57(19) . . ?
C9 C5 C3 117.71(19) . . ?
C3 C5 C10 123.58(17) . . ?
C5 C10 H10A 108.6 . . ?
C5 C10 H10B 108.6 . . ?
C5 C10 C13 114.65(18) . . ?
H10A C10 H10B 107.6 . . ?
C13 C10 H10A 108.6 . . ?
C13 C10 H10B 108.6 . . ?
C5 C3 C2 123.66(18) . . ?
C6 C3 C2 115.86(19) . . ?
C6 C3 C5 120.47(18) . . ?
C15 C18 H18 119.4 . . ?
C15 C18 C20 121.1(2) . . ?
C20 C18 H18 119.4 . . ?
H16A C16 H16B 108.7 . . ?
C8 C16 H16A 110.5 . . ?
C8 C16 H16B 110.5 . . ?
C14 C16 H16A 110.5 . . ?
C14 C16 H16B 110.5 . . ?
C14 C16 C8 106.19(17) . . ?
C17 C11 H11 120.3 . . ?
C17 C11 C6 119.4(2) . . ?
C6 C11 H11 120.3 . . ?
C2 C4 C7 108.93(16) . . ?
C2 C4 H4 110.1 . . ?
C2 C4 C8 114.10(17) . . ?
C7 C4 H4 110.1 . . ?
C8 C4 C7 103.16(16) . . ?
C8 C4 H4 110.1 . . ?
C15 C19 H19 118.9 . . ?
C21 C19 C15 122.2(2) . . ?
C21 C19 H19 118.9 . . ?
C19 C21 H21 120.1 . . ?
C19 C21 C22 119.8(2) . . ?
C22 C21 H21 120.1 . . ?
C7 C13 C10 114.04(17) . . ?
C7 C13 H13A 108.7 . . ?
C7 C13 H13B 108.7 . . ?
C10 C13 H13A 108.7 . . ?
C10 C13 H13B 108.7 . . ?
H13A C13 H13B 107.6 . . ?
C3 C6 H6 119.8 . . ?
C11 C6 C3 120.5(2) . . ?
C11 C6 H6 119.8 . . ?
C15 C8 C16 119.17(18) . . ?
C15 C8 C4 113.68(16) . . ?
C15 C8 H8 106.3 . . ?
C16 C8 H8 106.3 . . ?
C4 C8 C16 104.29(17) . . ?
C4 C8 H8 106.3 . . ?
C21 C22 H22 120.3 . . ?
C20 C22 C21 119.5(2) . . ?
C20 C22 H22 120.3 . . ?
C7 C14 C16 107.03(16) . . ?
C7 C14 H14A 110.3 . . ?
C7 C14 H14B 110.3 . . ?
C16 C14 H14A 110.3 . . ?
C16 C14 H14B 110.3 . . ?
H14A C14 H14B 108.6 . . ?
C18 C20 H20 119.8 . . ?
C22 C20 C18 120.3(2) . . ?
C22 C20 H20 119.8 . . ?

loop_
_geom_bond_atom_site_label_1
_geom_bond_atom_site_label_2
_geom_bond_distance
_geom_bond_site_symmetry_2
_geom_bond_publ_flag
O1 C2 1.225(2) . ?
C2 C3 1.493(3) . ?
C2 C4 1.511(3) . ?
O12 H12 0.84 . ?
O12 C7 1.435(2) . ?
C15 C18 1.392(3) . ?
C15 C19 1.396(3) . ?
C15 C8 1.514(3) . ?
C17 H17 0.95 . ?
C17 C9 1.387(3) . ?
C17 C11 1.382(3) . ?
C9 H9 0.95 . ?
C9 C5 1.398(3) . ?
C7 C4 1.555(3) . ?
C7 C13 1.525(3) . ?
C7 C14 1.530(3) . ?
C5 C10 1.515(3) . ?
C5 C3 1.404(3) . ?
C10 H10A 0.99 . ?
C10 H10B 0.99 . ?
C10 C13 1.539(3) . ?
C3 C6 1.400(3) . ?
C18 H18 0.95 . ?
C18 C20 1.393(3) . ?
C16 H16A 0.99 . ?
C16 H16B 0.99 . ?
C16 C8 1.548(3) . ?
C16 C14 1.543(3) . ?
C11 H11 0.95 . ?
C11 C6 1.385(3) . ?
C4 H4 1 . ?
C4 C8 1.544(3) . ?
C19 H19 0.95 . ?
C19 C21 1.379(4) . ?
C21 H21 0.95 . ?
C21 C22 1.383(4) . ?
C13 H13A 0.99 . ?
C13 H13B 0.99 . ?
C6 H6 0.95 . ?
C8 H8 1 . ?
C22 H22 0.95 . ?
C22 C20 1.382(4) . ?
C14 H14A 0.99 . ?
C14 H14B 0.99 . ?
C20 H20 0.95 . ?

loop_
_geom_torsion_atom_site_label_1
_geom_torsion_atom_site_label_2
_geom_torsion_atom_site_label_3
_geom_torsion_atom_site_label_4
_geom_torsion
_geom_torsion_site_symmetry_1
_geom_torsion_site_symmetry_2
_geom_torsion_site_symmetry_3
_geom_torsion_site_symmetry_4
_geom_torsion_publ_flag
O1 C2 C3 C5 -148.4(2) . . . . ?
O1 C2 C3 C6 32.1(3) . . . . ?
O1 C2 C4 C7 95.6(2) . . . . ?
O1 C2 C4 C8 -19.0(3) . . . . ?
C2 C3 C6 C11 176.59(19) . . . . ?
C2 C4 C8 C15 -50.2(2) . . . . ?
C2 C4 C8 C16 81.2(2) . . . . ?
O12 C7 C4 C2 167.21(15) . . . . ?
O12 C7 C4 C8 -71.22(19) . . . . ?
O12 C7 C13 C10 -78.3(2) . . . . ?
O12 C7 C14 C16 85.4(2) . . . . ?
C15 C18 C20 C22 0.6(3) . . . . ?
C15 C19 C21 C22 1.1(4) . . . . ?
C17 C9 C5 C10 175.5(2) . . . . ?
C17 C9 C5 C3 -0.5(3) . . . . ?
C17 C11 C6 C3 0.7(3) . . . . ?
C9 C17 C11 C6 1.6(3) . . . . ?
C9 C5 C10 C13 -146.1(2) . . . . ?
C9 C5 C3 C2 -176.73(18) . . . . ?
C9 C5 C3 C6 2.8(3) . . . . ?
C7 C4 C8 C15 -168.23(17) . . . . ?
C7 C4 C8 C16 -36.9(2) . . . . ?
C5 C10 C13 C7 -84.1(2) . . . . ?
C5 C3 C6 C11 -2.9(3) . . . . ?
C10 C5 C3 C2 7.6(3) . . . . ?
C10 C5 C3 C6 -172.94(19) . . . . ?
C3 C2 C4 C7 -86.1(2) . . . . ?
C3 C2 C4 C8 159.28(17) . . . . ?
C3 C5 C10 C13 29.6(3) . . . . ?
C18 C15 C19 C21 -1.5(3) . . . . ?
C18 C15 C8 C16 -1.5(3) . . . . ?
C18 C15 C8 C4 122.1(2) . . . . ?
C11 C17 C9 C5 -1.8(3) . . . . ?
C4 C2 C3 C5 33.3(3) . . . . ?
C4 C2 C3 C6 -146.19(19) . . . . ?
C4 C7 C13 C10 43.7(2) . . . . ?
C4 C7 C14 C16 -28.5(2) . . . . ?
C19 C15 C18 C20 0.6(3) . . . . ?
C19 C15 C8 C16 179.49(19) . . . . ?
C19 C15 C8 C4 -56.9(3) . . . . ?
C19 C21 C22 C20 0.2(4) . . . . ?
C21 C22 C20 C18 -1.1(4) . . . . ?
C13 C7 C4 C2 44.0(2) . . . . ?
C13 C7 C4 C8 165.54(17) . . . . ?
C13 C7 C14 C16 -151.85(18) . . . . ?
C8 C15 C18 C20 -178.4(2) . . . . ?
C8 C15 C19 C21 177.6(2) . . . . ?
C8 C16 C14 C7 5.9(2) . . . . ?
C14 C7 C4 C2 -81.27(19) . . . . ?
C14 C7 C4 C8 40.3(2) . . . . ?
C14 C7 C13 C10 161.70(17) . . . . ?
C14 C16 C8 C15 147.39(19) . . . . ?
C14 C16 C8 C4 19.3(2) . . . . ?
